data_4131590
loop_
_publ_author_name
'Walroth, Richard C.'
'Miles, Kelsey C.'
'Lukens, James T.'
'MacMillan, Samantha N.'
'Stahl, Shannon S.'
'Lancaster, Kyle M.'

_publ_section_title
;
 Electronic Structural Analysis of Copper(II)-TEMPO/ABNO Complexes
 Provides Evidence for Copper(I)-Oxoammonium Character.
;
_journal_issue 38
_journal_name_full 'Journal of the American Chemical Society'
_journal_page_first 13507
_journal_page_last 13517
_journal_paper_doi 10.1021/jacs.7b07186
_journal_volume 139
_journal_year 2017
_chemical_formula_moiety 'C16 H28 Br4 Cu2 N2 O2'
_chemical_formula_sum 'C16 H28 Br4 Cu2 N2 O2'
_chemical_formula_weight 727.12
_space_group_crystal_system monoclinic
_space_group_IT_number 14
_space_group_name_Hall '-P 2yn'
_space_group_name_H-M_alt 'P 1 21/n 1'
_atom_sites_solution_hydrogens geom
_audit_creation_date 2015-12-04
_audit_creation_method
;
Olex2 1.2
(compiled 2015.09.30 svn.r3233 for OlexSys, GUI svn.r5103)
;
_cell_angle_alpha 90
_cell_angle_beta 90.35(3)
_cell_angle_gamma 90
_cell_formula_units_Z 2
_cell_length_a 6.8100(14)
_cell_length_b 13.680(3)
_cell_length_c 11.660(2)
_cell_measurement_reflns_used 5018
_cell_measurement_temperature 100
_cell_measurement_theta_max 72.239
_cell_measurement_theta_min 4.982
_cell_volume 1086.2(4)
_computing_cell_refinement 'SAINT v8.34A (Bruker, 2013)'
_computing_data_reduction 'SAINT v8.34A (Bruker, 2013)'
_computing_molecular_graphics 'Olex2 (Dolomanov et al., 2009)'
_computing_publication_material 'Olex2 (Dolomanov et al., 2009)'
_computing_structure_refinement 'ShelXL (Sheldrick, 2015)'
_computing_structure_solution 'ShelXS (Sheldrick, 2008)'
_diffrn_ambient_temperature 100
_diffrn_detector 'Bruker APEX2 area detector'
_diffrn_detector_area_resol_mean 7.9
_diffrn_detector_type 'CCD area detector'
_diffrn_measured_fraction_theta_full 0.989
_diffrn_measured_fraction_theta_max 0.982
_diffrn_measurement_device 'three-circle diffractometer'
_diffrn_measurement_device_type 'Bruker SMART APEX2 area detector'
_diffrn_measurement_method '\w and \f scans'
_diffrn_radiation_monochromator 'mirror optics'
_diffrn_radiation_probe x-ray
_diffrn_radiation_type MoK\a
_diffrn_radiation_wavelength 0.71073
_diffrn_reflns_av_unetI/netI 0.0288
_diffrn_reflns_Laue_measured_fraction_full 0.989
_diffrn_reflns_Laue_measured_fraction_max 0.982
_diffrn_reflns_limit_h_max 8
_diffrn_reflns_limit_h_min -8
_diffrn_reflns_limit_k_max 16
_diffrn_reflns_limit_k_min 0
_diffrn_reflns_limit_l_max 14
_diffrn_reflns_limit_l_min 0
_diffrn_reflns_number 2130
_diffrn_reflns_point_group_measured_fraction_full 0.989
_diffrn_reflns_point_group_measured_fraction_max 0.982
_diffrn_reflns_theta_full 26.000
_diffrn_reflns_theta_max 26.169
_diffrn_reflns_theta_min 2.295
_diffrn_source 'microfocus sealed X-ray tube'
_diffrn_source_type 'Incoatec I\ms'
_diffrn_standards_number 0
_exptl_absorpt_coefficient_mu 9.329
_exptl_absorpt_correction_T_max 0.190123
_exptl_absorpt_correction_T_min 0.064486
_exptl_absorpt_correction_type analytical
_exptl_absorpt_process_details
;
TWINABS was used for absorption correction. 3727 Corrected reflections written to file twin5a.hkl
 Reflections merged according to point-group 2/m   
 Single reflections that also occur in composites omitted
 Minimum and maximum apparent transmission:  0.064486  0.190123
 Additional spherical absorption correction applied with mu*r =  1.8000
;
_exptl_crystal_colour violet
_exptl_crystal_colour_primary violet
_exptl_crystal_density_diffrn 2.223
_exptl_crystal_description block
_exptl_crystal_F_000 704
_exptl_crystal_size_max 0.38
_exptl_crystal_size_mid 0.32
_exptl_crystal_size_min 0.14
_refine_diff_density_max 1.179
_refine_diff_density_min -1.077
_refine_diff_density_rms 0.217
_refine_ls_extinction_method none
_refine_ls_goodness_of_fit_ref 1.196
_refine_ls_hydrogen_treatment constr
_refine_ls_matrix_type full
_refine_ls_number_parameters 119
_refine_ls_number_reflns 2130
_refine_ls_number_restraints 28
_refine_ls_restrained_S_all 1.195
_refine_ls_R_factor_all 0.0371
_refine_ls_R_factor_gt 0.0370
_refine_ls_shift/su_max 0.000
_refine_ls_shift/su_mean 0.000
_refine_ls_structure_factor_coef Fsqd
_refine_ls_weighting_details 'w=1/[\s^2^(Fo^2^)+(0.0731P)^2^+1.0991P] where P=(Fo^2^+2Fc^2^)/3'
_refine_ls_weighting_scheme calc
_refine_ls_wR_factor_gt 0.1098
_refine_ls_wR_factor_ref 0.1098
_reflns_Friedel_coverage 0.000
_reflns_number_gt 2124
_reflns_number_total 2130
_reflns_threshold_expression 'I > 2\s(I)'
_cod_data_source_file ja7b07186_si_002.cif
_cod_data_source_block stahl204
_cod_database_code 4131590
_shelx_space_group_comment
;
The symmetry employed for this shelxl refinement is uniquely defined
by the following loop, which should always be used as a source of
symmetry information in preference to the above space-group names.
They are only intended as comments.
;
_olex2_refinement_description
;
1. Twinned data refinement
 Scales: 0.5 0.5
2. Fixed Uiso
 At 1.2 times of:
  All C(H) groups, All C(H,H) groups
3. Restrained distances
 C7-C4 \\sim C7-C6 \\sim C8-C6 \\sim C8-C1 \\sim C4-C2 \\sim C5-C2 \\sim C5-C3
\\sim C3-C1
 with sigma of 0.005
4.a Ternary CH refined with riding coordinates:
 C1(H1), C4(H4)
4.b Secondary CH2 refined with riding coordinates:
 C2(H2a,H2b), C3(H3a,H3b), C5(H5a,H5b), C6(H6a,H6b), C7(H7a,H7b), C8(H8a,H8b)
;
_shelx_shelxl_version_number 2014/7
_olex2_submission_special_instructions 'No special instructions were received'

loop_
_space_group_symop_operation_xyz
'x, y, z'
'-x+1/2, y+1/2, -z+1/2'
'-x, -y, -z'
'x-1/2, -y-1/2, z-1/2'

loop_
_atom_site_label
_atom_site_type_symbol
_atom_site_fract_x
_atom_site_fract_y
_atom_site_fract_z
_atom_site_U_iso_or_equiv
_atom_site_adp_type
_atom_site_occupancy
_atom_site_site_symmetry_order
_atom_site_calc_flag
_atom_site_refinement_flags_posn
Br1 Br 0.26659(7) -0.04482(3) 0.44012(4) 0.02215(18) Uani 1 1 d .
Br2 Br 0.26874(7) 0.00394(3) 0.75609(4) 0.02423(18) Uani 1 1 d .
Cu3 Cu 0.30623(10) 0.07444(5) 0.57853(5) 0.0302(2) Uani 1 1 d .
O1 O 0.2994(5) 0.2055(2) 0.6232(2) 0.0219(6) Uani 1 1 d .
N2 N 0.2826(6) 0.2112(3) 0.5106(3) 0.0177(7) Uani 1 1 d .
C1 C 0.4474(7) 0.2573(3) 0.4486(3) 0.0210(9) Uani 1 1 d D
H1 H 0.5738 0.2342 0.4832 0.025 Uiso 1 1 calc R
C2 C 0.0675(7) 0.2014(4) 0.3410(3) 0.0273(10) Uani 1 1 d D
H2A H -0.0574 0.2255 0.3075 0.033 Uiso 1 1 calc R
H2B H 0.0624 0.1291 0.3412 0.033 Uiso 1 1 calc R
C3 C 0.4362(7) 0.2221(4) 0.3243(3) 0.0270(10) Uani 1 1 d D
H3A H 0.4722 0.1520 0.3224 0.032 Uiso 1 1 calc R
H3B H 0.5357 0.2581 0.2794 0.032 Uiso 1 1 calc R
C4 C 0.0836(7) 0.2373(3) 0.4648(3) 0.0201(9) Uani 1 1 d D
H4 H -0.0174 0.2026 0.5115 0.024 Uiso 1 1 calc R
C5 C 0.2368(6) 0.2343(4) 0.2648(4) 0.0300(11) Uani 1 1 d D
H5A H 0.2180 0.3038 0.2439 0.036 Uiso 1 1 calc R
H5B H 0.2353 0.1955 0.1931 0.036 Uiso 1 1 calc R
C6 C 0.2275(5) 0.4095(3) 0.4370(4) 0.0240(9) Uani 1 1 d D
H6A H 0.2167 0.4768 0.4675 0.029 Uiso 1 1 calc R
H6B H 0.2162 0.4129 0.3524 0.029 Uiso 1 1 calc R
C7 C 0.0602(7) 0.3477(3) 0.4839(4) 0.0257(10) Uani 1 1 d D
H7A H -0.0640 0.3692 0.4472 0.031 Uiso 1 1 calc R
H7B H 0.0490 0.3601 0.5672 0.031 Uiso 1 1 calc R
C8 C 0.4276(6) 0.3673(3) 0.4697(4) 0.0227(9) Uani 1 1 d D
H8A H 0.4525 0.3805 0.5520 0.027 Uiso 1 1 calc R
H8B H 0.5300 0.4017 0.4253 0.027 Uiso 1 1 calc R

loop_
_atom_site_aniso_label
_atom_site_aniso_U_11
_atom_site_aniso_U_22
_atom_site_aniso_U_33
_atom_site_aniso_U_23
_atom_site_aniso_U_13
_atom_site_aniso_U_12
Br1 0.0267(3) 0.0199(3) 0.0198(3) -0.00215(15) -0.00029(19) -0.00138(16)
Br2 0.0330(3) 0.0228(3) 0.0168(3) 0.00232(14) 0.00129(19) 0.00059(17)
Cu3 0.0411(4) 0.0261(3) 0.0234(3) 0.0004(2) -0.0006(3) -0.0010(2)
O1 0.0360(17) 0.0170(14) 0.0126(13) -0.0022(11) -0.0015(12) -0.0011(13)
N2 0.0280(18) 0.0131(16) 0.0119(15) 0.0005(13) -0.0002(14) -0.0017(14)
C1 0.0210(19) 0.022(2) 0.020(2) 0.0064(18) 0.0019(16) -0.0006(17)
C2 0.039(3) 0.018(2) 0.025(2) -0.0007(19) -0.0098(19) -0.005(2)
C3 0.039(3) 0.026(2) 0.016(2) -0.0004(18) 0.0057(18) 0.003(2)
C4 0.0198(19) 0.021(2) 0.019(2) 0.0034(17) -0.0014(15) -0.0014(17)
C5 0.051(3) 0.024(2) 0.0157(18) 0.0011(17) -0.003(2) -0.002(2)
C6 0.030(2) 0.016(2) 0.025(2) 0.0021(16) -0.0009(18) 0.0009(19)
C7 0.025(2) 0.025(2) 0.026(2) -0.0017(19) -0.0006(17) 0.0012(19)
C8 0.028(2) 0.019(2) 0.021(2) 0.0014(17) -0.0018(17) -0.0053(18)

loop_
_atom_type_symbol
_atom_type_description
_atom_type_scat_dispersion_real
_atom_type_scat_dispersion_imag
_atom_type_scat_source
C C 0.0033 0.0016 'International Tables Vol C Tables 4.2.6.8 and 6.1.1.4'
H H 0.0000 0.0000 'International Tables Vol C Tables 4.2.6.8 and 6.1.1.4'
Br Br -0.2901 2.4595 'International Tables Vol C Tables 4.2.6.8 and 6.1.1.4'
Cu Cu 0.3201 1.2651 'International Tables Vol C Tables 4.2.6.8 and 6.1.1.4'
N N 0.0061 0.0033 'International Tables Vol C Tables 4.2.6.8 and 6.1.1.4'
O O 0.0106 0.0060 'International Tables Vol C Tables 4.2.6.8 and 6.1.1.4'

loop_
_geom_angle_atom_site_label_1
_geom_angle_atom_site_label_2
_geom_angle_atom_site_label_3
_geom_angle
_geom_angle_site_symmetry_3
Br1 Cu3 Br1 87.85(3) 3_656
Br2 Cu3 Br1 108.65(3) .
Br2 Cu3 Br1 97.11(4) 3_656
O1 Cu3 Br1 100.30(11) 3_656
O1 Cu3 Br1 150.46(10) .
O1 Cu3 Br2 98.54(9) .
O1 Cu3 N2 39.19(13) .
N2 Cu3 Br1 99.98(11) 3_656
N2 Cu3 Br1 111.62(10) .
N2 Cu3 Br2 136.56(10) .
N2 O1 Cu3 77.4(2) .
O1 N2 Cu3 63.40(19) .
O1 N2 C1 116.7(4) .
O1 N2 C4 116.2(3) .
C1 N2 Cu3 121.5(3) .
C1 N2 C4 114.3(3) .
C4 N2 Cu3 115.3(3) .
N2 C1 H1 108.8 .
N2 C1 C3 107.2(3) .
N2 C1 C8 105.8(3) .
C3 C1 H1 108.8 .
C3 C1 C8 117.2(4) .
C8 C1 H1 108.8 .
H2A C2 H2B 107.7 .
C4 C2 H2A 108.8 .
C4 C2 H2B 108.8 .
C4 C2 C5 113.9(4) .
C5 C2 H2A 108.8 .
C5 C2 H2B 108.8 .
C1 C3 H3A 108.3 .
C1 C3 H3B 108.3 .
C1 C3 C5 115.8(4) .
H3A C3 H3B 107.4 .
C5 C3 H3A 108.3 .
C5 C3 H3B 108.3 .
N2 C4 C2 108.6(3) .
N2 C4 H4 108.4 .
N2 C4 C7 106.1(3) .
C2 C4 H4 108.4 .
C2 C4 C7 116.5(4) .
C7 C4 H4 108.4 .
C2 C5 C3 112.0(4) .
C2 C5 H5A 109.2 .
C2 C5 H5B 109.2 .
C3 C5 H5A 109.2 .
C3 C5 H5B 109.2 .
H5A C5 H5B 107.9 .
H6A C6 H6B 107.9 .
C7 C6 H6A 109.3 .
C7 C6 H6B 109.3 .
C7 C6 C8 111.7(3) .
C8 C6 H6A 109.3 .
C8 C6 H6B 109.3 .
C4 C7 H7A 108.6 .
C4 C7 H7B 108.6 .
C6 C7 C4 114.5(4) .
C6 C7 H7A 108.6 .
C6 C7 H7B 108.6 .
H7A C7 H7B 107.6 .
C1 C8 H8A 108.7 .
C1 C8 H8B 108.7 .
C6 C8 C1 114.3(4) .
C6 C8 H8A 108.7 .
C6 C8 H8B 108.7 .
H8A C8 H8B 107.6 .

loop_
_geom_bond_atom_site_label_1
_geom_bond_atom_site_label_2
_geom_bond_distance
_geom_bond_site_symmetry_2
Br1 Cu3 2.3095(8) .
Br2 Cu3 2.2996(8) .
Cu3 Br1 2.9465(10) 3_656
Cu3 O1 1.867(3) .
Cu3 N2 2.038(4) .
O1 N2 1.319(4) .
N2 C1 1.480(5) .
N2 C4 1.497(6) .
C1 H1 1.0000 .
C1 C3 1.528(4) .
C1 C8 1.531(4) .
C2 H2A 0.9900 .
C2 H2B 0.9900 .
C2 C4 1.528(3) .
C2 C5 1.528(4) .
C3 H3A 0.9900 .
C3 H3B 0.9900 .
C3 C5 1.530(4) .
C4 H4 1.0000 .
C4 C7 1.534(4) .
C5 H5A 0.9900 .
C5 H5B 0.9900 .
C6 H6A 0.9900 .
C6 H6B 0.9900 .
C6 C7 1.523(3) .
C6 C8 1.526(3) .
C7 H7A 0.9900 .
C7 H7B 0.9900 .
C8 H8A 0.9900 .
C8 H8B 0.9900 .

loop_
_geom_torsion_atom_site_label_1
_geom_torsion_atom_site_label_2
_geom_torsion_atom_site_label_3
_geom_torsion_atom_site_label_4
_geom_torsion
_geom_torsion_site_symmetry_1
Br1 Cu3 O1 N2 93.2(2) 3_656
Br1 Cu3 O1 N2 -10.9(4) .
Br2 Cu3 O1 N2 -167.9(2) .
Cu3 O1 N2 C1 -113.7(3) .
Cu3 O1 N2 C4 106.6(3) .
Cu3 N2 C1 C3 85.0(4) .
Cu3 N2 C1 C8 -149.2(3) .
Cu3 N2 C4 C2 -86.0(3) .
Cu3 N2 C4 C7 148.0(3) .
O1 N2 C1 C3 158.8(4) .
O1 N2 C1 C8 -75.4(4) .
O1 N2 C4 C2 -157.4(3) .
O1 N2 C4 C7 76.6(4) .
N2 C1 C3 C5 51.6(5) .
N2 C1 C8 C6 -54.6(5) .
N2 C4 C7 C6 52.4(5) .
C1 N2 C4 C2 62.0(4) .
C1 N2 C4 C7 -64.1(4) .
C1 C3 C5 C2 -45.2(6) .
C2 C4 C7 C6 -68.7(5) .
C3 C1 C8 C6 64.8(5) .
C4 N2 C1 C3 -60.8(4) .
C4 N2 C1 C8 65.0(4) .
C4 C2 C5 C3 44.6(6) .
C5 C2 C4 N2 -51.8(5) .
C5 C2 C4 C7 68.0(6) .
C7 C6 C8 C1 47.4(5) .
C8 C1 C3 C5 -67.1(5) .
C8 C6 C7 C4 -46.4(5) .

loop_
_twin_individual_id
_twin_individual_mass_fraction_refined
1 0.533(2)
2 0.467(2)
